data_4074983
loop_
_publ_author_name
'Hevia, Eva'
'Henderson, Kenneth W.'
'Kennedy, Alan R.'
'Mulvey, Robert E.'

_publ_section_title
;
 Synthesis and Characterization of New Mixed-Metal Sodium&#x2212;Magnesium
 Enolates Derived from 2,4,6-Trimethylacetophenone&#x2020;
;
_journal_issue 7
_journal_name_full Organometallics
_journal_page_first 1778
_journal_paper_doi 10.1021/om051076c
_journal_volume 25
_journal_year 2006
_chemical_formula_sum 'C64 H102 Mg2 N4 Na2 O4'
_chemical_formula_weight 1086.10
_chemical_name_systematic
;
 ?
;
_space_group_IT_number 14
_symmetry_cell_setting monoclinic
_symmetry_space_group_name_Hall '-P 2yab'
_symmetry_space_group_name_H-M 'P 1 21/a 1'
_atom_sites_solution_hydrogens geom
_atom_sites_solution_primary direct
_atom_sites_solution_secondary difmap
_audit_creation_method SHELXL-97
_cell_angle_alpha 90.00
_cell_angle_beta 92.420(1)
_cell_angle_gamma 90.00
_cell_formula_units_Z 4
_cell_length_a 13.7845(3)
_cell_length_b 21.4772(6)
_cell_length_c 22.3609(4)
_cell_measurement_reflns_used 12859
_cell_measurement_temperature 123(2)
_cell_measurement_theta_max 26.02
_cell_measurement_theta_min 1.00
_cell_volume 6614.1(3)
_computing_structure_refinement 'SHELXL-97 (Sheldrick, 1997)'
_diffrn_ambient_temperature 123(2)
_diffrn_measured_fraction_theta_full 0.994
_diffrn_measured_fraction_theta_max 0.994
_diffrn_measurement_device_type 'Nonius Kappa CCD'
_diffrn_measurement_method 'omega and phi scans'
_diffrn_radiation_monochromator graphite
_diffrn_radiation_source 'fine-focus sealed tube'
_diffrn_radiation_type MoK\a
_diffrn_radiation_wavelength 0.71073
_diffrn_reflns_av_R_equivalents 0.0479
_diffrn_reflns_av_sigmaI/netI 0.0584
_diffrn_reflns_limit_h_max 15
_diffrn_reflns_limit_h_min -15
_diffrn_reflns_limit_k_max 24
_diffrn_reflns_limit_k_min -24
_diffrn_reflns_limit_l_max 25
_diffrn_reflns_limit_l_min -25
_diffrn_reflns_number 19873
_diffrn_reflns_theta_full 24.00
_diffrn_reflns_theta_max 24.00
_diffrn_reflns_theta_min 1.95
_exptl_absorpt_coefficient_mu 0.095
_exptl_absorpt_correction_type none
_exptl_crystal_colour colourless
_exptl_crystal_density_diffrn 1.091
_exptl_crystal_density_method 'not measured'
_exptl_crystal_description block
_exptl_crystal_F_000 2368
_exptl_crystal_size_max 0.40
_exptl_crystal_size_mid 0.20
_exptl_crystal_size_min 0.20
_refine_diff_density_max 0.737
_refine_diff_density_min -0.678
_refine_diff_density_rms 0.086
_refine_ls_extinction_method none
_refine_ls_goodness_of_fit_ref 1.080
_refine_ls_hydrogen_treatment constr
_refine_ls_matrix_type full
_refine_ls_number_parameters 704
_refine_ls_number_reflns 10333
_refine_ls_number_restraints 0
_refine_ls_restrained_S_all 1.080
_refine_ls_R_factor_all 0.1589
_refine_ls_R_factor_gt 0.1238
_refine_ls_shift/su_max 0.019
_refine_ls_shift/su_mean 0.001
_refine_ls_structure_factor_coef Fsqd
_refine_ls_weighting_details 'calc w=1/[\s^2^(Fo^2^)+(0.1166P)^2^+45.0921P] where P=(Fo^2^+2Fc^2^)/3'
_refine_ls_weighting_scheme calc
_refine_ls_wR_factor_gt 0.3381
_refine_ls_wR_factor_ref 0.3601
_reflns_number_gt 7237
_reflns_number_total 10333
_reflns_threshold_expression I>2\s(I)
_cod_data_source_file om051076csi20051216_120730.cif
_cod_data_source_block grem161
_cod_original_sg_symbol_H-M P21/a
_cod_database_code 4074983

loop_
_symmetry_equiv_pos_as_xyz
'x, y, z'
'-x+1/2, y+1/2, -z'
'-x, -y, -z'
'x-1/2, -y-1/2, z'

loop_
_atom_site_label
_atom_site_type_symbol
_atom_site_fract_x
_atom_site_fract_y
_atom_site_fract_z
_atom_site_U_iso_or_equiv
_atom_site_adp_type
_atom_site_occupancy
_atom_site_symmetry_multiplicity
_atom_site_calc_flag
_atom_site_refinement_flags
_atom_site_disorder_assembly
_atom_site_disorder_group
Mg1 Mg 0.15111(15) 0.53156(11) 0.28901(10) 0.0368(6) Uani 1 1 d . A .
Mg2 Mg -0.03961(16) 0.48504(12) 0.23284(11) 0.0424(6) Uani 1 1 d . . .
Na1 Na 0.33327(19) 0.59783(15) 0.34424(14) 0.0523(8) Uani 1 1 d . . .
Na2 Na -0.2100(2) 0.42157(15) 0.16047(13) 0.0492(8) Uani 1 1 d . A .
O1 O 0.1768(3) 0.6120(2) 0.3264(2) 0.0410(12) Uani 1 1 d . A .
O2 O 0.0820(3) 0.5292(2) 0.2089(2) 0.0407(12) Uani 1 1 d . A .
O3 O 0.0300(3) 0.4880(2) 0.3125(2) 0.0445(12) Uani 1 1 d . A .
O4 O -0.0566(3) 0.4061(2) 0.1906(2) 0.0432(12) Uani 1 1 d . A .
N1 N 0.5007(5) 0.6162(3) 0.3151(3) 0.0588(19) Uani 1 1 d . A .
N2 N 0.4282(5) 0.6054(4) 0.4392(3) 0.0584(18) Uani 1 1 d . A .
N3 N -0.2828(6) 0.4435(4) 0.0613(3) 0.071(2) Uani 1 1 d . . .
N4 N -0.3766(5) 0.3820(3) 0.1627(3) 0.0593(19) Uani 1 1 d . . .
C1 C 0.5150(7) 0.6680(5) 0.2723(4) 0.076(3) Uani 1 1 d . . .
H1A H 0.5825 0.6682 0.2602 0.113 Uiso 1 1 calc R A .
H1B H 0.5004 0.7077 0.2916 0.113 Uiso 1 1 calc R . .
H1C H 0.4714 0.6623 0.2369 0.113 Uiso 1 1 calc R . .
C2 C 0.5310(6) 0.5586(5) 0.2863(5) 0.078(3) Uani 1 1 d . . .
H2A H 0.6005 0.5607 0.2790 0.116 Uiso 1 1 calc R A .
H2B H 0.4942 0.5533 0.2481 0.116 Uiso 1 1 calc R . .
H2C H 0.5185 0.5231 0.3125 0.116 Uiso 1 1 calc R . .
C3 C 0.5600(5) 0.6275(4) 0.3698(4) 0.062(2) Uani 1 1 d . . .
H3A H 0.5576 0.6724 0.3795 0.074 Uiso 1 1 calc R A .
H3B H 0.6283 0.6168 0.3624 0.074 Uiso 1 1 calc R . .
C4 C 0.5285(6) 0.5912(4) 0.4225(5) 0.067(3) Uani 1 1 d . A .
H4A H 0.5332 0.5462 0.4134 0.080 Uiso 1 1 calc R . .
H4B H 0.5734 0.6001 0.4571 0.080 Uiso 1 1 calc R . .
C5 C 0.3975(8) 0.5625(5) 0.4850(5) 0.087(3) Uani 1 1 d . . .
H5A H 0.3973 0.5199 0.4693 0.131 Uiso 1 1 calc R A .
H5B H 0.3319 0.5735 0.4967 0.131 Uiso 1 1 calc R . .
H5C H 0.4424 0.5651 0.5201 0.131 Uiso 1 1 calc R . .
C6 C 0.4221(7) 0.6691(4) 0.4622(4) 0.072(3) Uani 1 1 d . . .
H6A H 0.3583 0.6756 0.4790 0.108 Uiso 1 1 calc R A .
H6B H 0.4307 0.6987 0.4295 0.108 Uiso 1 1 calc R . .
H6C H 0.4730 0.6756 0.4935 0.108 Uiso 1 1 calc R . .
C7 C -0.2337(9) 0.3981(6) 0.0239(5) 0.100(4) Uani 1 1 d . A .
H7A H -0.2380 0.3566 0.0418 0.150 Uiso 1 1 calc R . .
H7B H -0.1653 0.4098 0.0213 0.150 Uiso 1 1 calc R . .
H7C H -0.2649 0.3976 -0.0162 0.150 Uiso 1 1 calc R . .
C8 C -0.2698(14) 0.5057(7) 0.0353(6) 0.149(7) Uani 1 1 d . A .
H8A H -0.3083 0.5089 -0.0024 0.223 Uiso 1 1 calc R . .
H8B H -0.2010 0.5122 0.0277 0.223 Uiso 1 1 calc R . .
H8C H -0.2913 0.5374 0.0633 0.223 Uiso 1 1 calc R . .
C9 C -0.4154(8) 0.3823(6) 0.1009(5) 0.095(4) Uani 1 1 d . A .
H9A H -0.4872 0.3820 0.1017 0.114 Uiso 1 1 calc R . .
H9B H -0.3956 0.3431 0.0817 0.114 Uiso 1 1 calc R . .
C10 C -0.3867(9) 0.4342(9) 0.0632(5) 0.122(6) Uani 1 1 d . A .
H10A H -0.4131 0.4269 0.0219 0.146 Uiso 1 1 calc R . .
H10B H -0.4166 0.4729 0.0779 0.146 Uiso 1 1 calc R . .
C11 C -0.3829(8) 0.3195(5) 0.1879(6) 0.098(4) Uani 1 1 d . A .
H11A H -0.3470 0.3181 0.2267 0.148 Uiso 1 1 calc R . .
H11B H -0.3549 0.2894 0.1606 0.148 Uiso 1 1 calc R . .
H11C H -0.4511 0.3090 0.1935 0.148 Uiso 1 1 calc R . .
C12 C -0.4266(7) 0.4248(5) 0.2006(5) 0.088(3) Uani 1 1 d . A .
H12A H -0.4236 0.4669 0.1838 0.133 Uiso 1 1 calc R . .
H12B H -0.3955 0.4245 0.2408 0.133 Uiso 1 1 calc R . .
H12C H -0.4946 0.4120 0.2028 0.133 Uiso 1 1 calc R . .
C13 C 0.2856(5) 0.4813(4) 0.3043(4) 0.0486(19) Uani 1 1 d . A .
H13A H 0.3385 0.5047 0.2807 0.058 Uiso 1 1 d R . .
H13B H 0.2741 0.4166 0.2872 0.058 Uiso 1 1 d R . .
C14 C 0.3048(10) 0.4508(7) 0.3590(8) 0.133(6) Uani 1 1 d . . .
H14A H 0.2450 0.4281 0.3687 0.159 Uiso 1 1 calc R A .
H14B H 0.3147 0.4835 0.3899 0.159 Uiso 1 1 calc R . .
C15 C 0.3919(9) 0.4034(6) 0.3677(7) 0.111(4) Uani 1 1 d . A .
H15A H 0.4532 0.4229 0.3559 0.133 Uiso 1 1 calc R . .
H15B H 0.3994 0.3904 0.4101 0.133 Uiso 1 1 calc R . .
C16 C 0.3693(11) 0.3512(8) 0.3307(8) 0.147(6) Uani 1 1 d . . .
H16A H 0.4231 0.3214 0.3334 0.220 Uiso 1 1 calc R A .
H16B H 0.3591 0.3650 0.2891 0.220 Uiso 1 1 calc R . .
H16C H 0.3100 0.3312 0.3440 0.220 Uiso 1 1 calc R . .
C17 C 0.0223(5) 0.6606(4) 0.3283(3) 0.0509(19) Uani 1 1 d . A .
H17A H -0.0059 0.6308 0.3015 0.061 Uiso 1 1 calc R . .
H17B H -0.0162 0.6933 0.3433 0.061 Uiso 1 1 calc R . .
C18 C 0.1159(5) 0.6566(3) 0.3450(3) 0.0410(17) Uani 1 1 d . . .
C19 C 0.1618(5) 0.7016(3) 0.3887(3) 0.0372(16) Uani 1 1 d . A .
C20 C 0.1371(5) 0.7035(4) 0.4491(3) 0.0446(18) Uani 1 1 d . . .
C21 C 0.1795(5) 0.7484(4) 0.4867(3) 0.0472(18) Uani 1 1 d . A .
H21 H 0.1632 0.7488 0.5275 0.057 Uiso 1 1 calc R . .
C22 C 0.2442(5) 0.7924(4) 0.4672(3) 0.0466(18) Uani 1 1 d . . .
C23 C 0.2694(5) 0.7899(3) 0.4074(4) 0.0452(18) Uani 1 1 d . A .
H23 H 0.3152 0.8190 0.3935 0.054 Uiso 1 1 calc R . .
C24 C 0.2296(5) 0.7466(3) 0.3679(3) 0.0371(16) Uani 1 1 d . . .
C25 C 0.0670(7) 0.6577(4) 0.4736(4) 0.063(2) Uani 1 1 d . A .
H25A H 0.0874 0.6470 0.5148 0.094 Uiso 1 1 calc R . .
H25B H 0.0657 0.6200 0.4489 0.094 Uiso 1 1 calc R . .
H25C H 0.0020 0.6762 0.4730 0.094 Uiso 1 1 calc R . .
C26 C 0.2856(7) 0.8412(4) 0.5094(4) 0.064(2) Uani 1 1 d . A .
H26A H 0.3540 0.8318 0.5193 0.096 Uiso 1 1 calc R . .
H26B H 0.2492 0.8414 0.5461 0.096 Uiso 1 1 calc R . .
H26C H 0.2806 0.8822 0.4902 0.096 Uiso 1 1 calc R . .
C27 C 0.2585(5) 0.7460(4) 0.3039(3) 0.0483(19) Uani 1 1 d . A .
H27A H 0.2714 0.7886 0.2909 0.072 Uiso 1 1 calc R . .
H27B H 0.2057 0.7282 0.2786 0.072 Uiso 1 1 calc R . .
H27C H 0.3172 0.7207 0.3004 0.072 Uiso 1 1 calc R . .
C28 C 0.0476(6) 0.5334(5) 0.1051(4) 0.062(2) Uani 1 1 d . A .
H28A H -0.0148 0.5157 0.1097 0.075 Uiso 1 1 calc R . .
H28B H 0.0682 0.5441 0.0664 0.075 Uiso 1 1 calc R . .
C29 C 0.1058(5) 0.5432(4) 0.1527(3) 0.0426(17) Uani 1 1 d . . .
C30 C 0.2053(5) 0.5709(4) 0.1464(3) 0.0460(19) Uani 1 1 d . A .
C31 C 0.2152(6) 0.6360(4) 0.1479(4) 0.056(2) Uani 1 1 d . . .
C32 C 0.3082(7) 0.6613(5) 0.1385(4) 0.069(3) Uani 1 1 d . A .
H32 H 0.3167 0.7051 0.1407 0.083 Uiso 1 1 calc R . .
C33 C 0.3870(7) 0.6244(6) 0.1261(4) 0.074(3) Uani 1 1 d . . .
C34 C 0.3752(6) 0.5599(5) 0.1267(4) 0.067(3) Uani 1 1 d . A .
H34 H 0.4296 0.5340 0.1205 0.080 Uiso 1 1 calc R . .
C35 C 0.2848(6) 0.5324(4) 0.1364(3) 0.055(2) Uani 1 1 d . . .
C36 C 0.1333(7) 0.6780(5) 0.1594(4) 0.070(3) Uani 1 1 d . A .
H36A H 0.0788 0.6686 0.1313 0.106 Uiso 1 1 calc R . .
H36B H 0.1537 0.7213 0.1540 0.106 Uiso 1 1 calc R . .
H36C H 0.1131 0.6721 0.2005 0.106 Uiso 1 1 calc R . .
C37 C 0.4847(8) 0.6532(7) 0.1111(5) 0.116(5) Uani 1 1 d . A .
H37A H 0.4893 0.6554 0.0675 0.173 Uiso 1 1 calc R . .
H37B H 0.5376 0.6274 0.1280 0.173 Uiso 1 1 calc R . .
H37C H 0.4896 0.6952 0.1281 0.173 Uiso 1 1 calc R . .
C38 C 0.2745(6) 0.4624(4) 0.1354(4) 0.064(2) Uani 1 1 d . A .
H38A H 0.2406 0.4496 0.0980 0.096 Uiso 1 1 calc R . .
H38B H 0.2371 0.4490 0.1694 0.096 Uiso 1 1 calc R . .
H38C H 0.3390 0.4432 0.1381 0.096 Uiso 1 1 calc R . .
C39 C 0.0559(6) 0.4823(4) 0.4172(3) 0.054(2) Uani 1 1 d . A .
H39A H 0.1119 0.5080 0.4160 0.065 Uiso 1 1 calc R . .
H39B H 0.0353 0.4668 0.4543 0.065 Uiso 1 1 calc R . .
C40 C 0.0074(5) 0.4685(3) 0.3679(3) 0.0412(17) Uani 1 1 d . . .
C41 C -0.0838(5) 0.4299(3) 0.3680(3) 0.0390(16) Uani 1 1 d . A .
C42 C -0.0793(6) 0.3659(3) 0.3581(3) 0.0432(18) Uani 1 1 d . . .
C43 C -0.1645(7) 0.3314(4) 0.3573(3) 0.057(2) Uani 1 1 d . A .
H43 H -0.1615 0.2878 0.3505 0.068 Uiso 1 1 calc R . .
C44 C -0.2526(6) 0.3585(5) 0.3662(3) 0.059(2) Uani 1 1 d . . .
C45 C -0.2564(6) 0.4215(5) 0.3771(4) 0.068(3) Uani 1 1 d . A .
H45 H -0.3172 0.4403 0.3843 0.081 Uiso 1 1 calc R . .
C46 C -0.1731(6) 0.4584(4) 0.3779(4) 0.055(2) Uani 1 1 d . . .
C47 C 0.0162(6) 0.3352(4) 0.3485(4) 0.059(2) Uani 1 1 d . A .
H47A H 0.0306 0.3374 0.3060 0.089 Uiso 1 1 calc R . .
H47B H 0.0132 0.2915 0.3608 0.089 Uiso 1 1 calc R . .
H47C H 0.0674 0.3565 0.3723 0.089 Uiso 1 1 calc R . .
C48 C -0.3436(8) 0.3184(6) 0.3665(5) 0.104(5) Uani 1 1 d . A .
H48A H -0.3345 0.2813 0.3420 0.155 Uiso 1 1 calc R . .
H48B H -0.3991 0.3423 0.3501 0.155 Uiso 1 1 calc R . .
H48C H -0.3557 0.3059 0.4077 0.155 Uiso 1 1 calc R . .
C49 C -0.1808(9) 0.5276(5) 0.3926(6) 0.098(4) Uani 1 1 d . A .
H49A H -0.2492 0.5400 0.3909 0.147 Uiso 1 1 d R . .
H49B H -0.1454 0.5518 0.3635 0.147 Uiso 1 1 d R . .
H49C H -0.1526 0.5352 0.4329 0.147 Uiso 1 1 d R . .
C50 C -0.1826(6) 0.5282(5) 0.2181(5) 0.070(3) Uani 1 1 d . A 1
H50A H -0.2082 0.5141 0.1784 0.084 Uiso 1 1 d R A 1
H50B H -0.2253 0.5100 0.2481 0.084 Uiso 1 1 d R A 1
C51 C -0.1957(10) 0.5937(10) 0.2201(10) 0.202(12) Uani 1 1 d . A 1
H51A H -0.1909 0.6061 0.2628 0.243 Uiso 1 1 calc R A 1
H51B H -0.2633 0.6023 0.2057 0.243 Uiso 1 1 calc R A 1
C52 C -0.1337(10) 0.6355(7) 0.1883(6) 0.115(5) Uani 1 1 d . A 1
H52A H -0.0688 0.6161 0.1862 0.138 Uiso 1 1 calc R A 1
H52B H -0.1259 0.6744 0.2117 0.138 Uiso 1 1 calc R A 1
C53 C -0.1688(11) 0.6514(7) 0.1274(6) 0.121(5) Uani 1 1 d . A 1
H53A H -0.1211 0.6782 0.1087 0.182 Uiso 1 1 calc R A 1
H53B H -0.2308 0.6735 0.1290 0.182 Uiso 1 1 calc R A 1
H53C H -0.1778 0.6132 0.1038 0.182 Uiso 1 1 calc R A 1
C54 C 0.0950(6) 0.3560(4) 0.1932(4) 0.054(2) Uani 1 1 d . A .
H54A H 0.1213 0.3845 0.2220 0.065 Uiso 1 1 calc R . .
H54B H 0.1342 0.3233 0.1788 0.065 Uiso 1 1 calc R . .
C55 C 0.0043(5) 0.3618(3) 0.1732(3) 0.0418(17) Uani 1 1 d . . .
C56 C -0.0401(5) 0.3176(4) 0.1285(3) 0.0415(17) Uani 1 1 d . A .
C57 C -0.1097(5) 0.2735(4) 0.1461(3) 0.0467(18) Uani 1 1 d . . .
C58 C -0.1532(6) 0.2329(4) 0.1039(4) 0.055(2) Uani 1 1 d . A .
H58 H -0.2001 0.2037 0.1162 0.066 Uiso 1 1 calc R . .
C59 C -0.1288(6) 0.2349(5) 0.0444(4) 0.063(2) Uani 1 1 d . . .
C60 C -0.0593(6) 0.2767(5) 0.0278(4) 0.062(2) Uani 1 1 d . A .
H60 H -0.0415 0.2774 -0.0128 0.074 Uiso 1 1 calc R . .
C61 C -0.0141(6) 0.3183(4) 0.0679(4) 0.055(2) Uani 1 1 d . . .
C62 C -0.1346(6) 0.2681(4) 0.2111(4) 0.058(2) Uani 1 1 d . A .
H62A H -0.0765 0.2562 0.2351 0.087 Uiso 1 1 calc R . .
H62B H -0.1849 0.2363 0.2152 0.087 Uiso 1 1 calc R . .
H62C H -0.1587 0.3082 0.2252 0.087 Uiso 1 1 calc R . .
C63 C -0.1784(8) 0.1919(6) -0.0010(5) 0.092(4) Uani 1 1 d . A .
H63A H -0.1675 0.1486 0.0112 0.138 Uiso 1 1 calc R . .
H63B H -0.1517 0.1988 -0.0403 0.138 Uiso 1 1 calc R . .
H63C H -0.2483 0.2006 -0.0031 0.138 Uiso 1 1 calc R . .
C64 C 0.0574(7) 0.3645(5) 0.0462(4) 0.066(2) Uani 1 1 d . A .
H64A H 0.1227 0.3536 0.0619 0.099 Uiso 1 1 calc R . .
H64B H 0.0404 0.4062 0.0601 0.099 Uiso 1 1 calc R . .
H64C H 0.0561 0.3640 0.0023 0.099 Uiso 1 1 calc R . .

loop_
_atom_site_aniso_label
_atom_site_aniso_U_11
_atom_site_aniso_U_22
_atom_site_aniso_U_33
_atom_site_aniso_U_23
_atom_site_aniso_U_13
_atom_site_aniso_U_12
Mg1 0.0282(11) 0.0440(14) 0.0380(12) -0.0050(10) 0.0005(9) -0.0071(10)
Mg2 0.0268(12) 0.0553(16) 0.0454(14) -0.0158(12) 0.0035(10) -0.0039(11)
Na1 0.0281(14) 0.062(2) 0.066(2) -0.0125(16) -0.0062(13) -0.0016(13)
Na2 0.0387(16) 0.0580(19) 0.0501(17) 0.0005(14) -0.0058(13) -0.0005(14)
O1 0.028(2) 0.042(3) 0.054(3) -0.009(2) 0.006(2) -0.002(2)
O2 0.026(2) 0.054(3) 0.042(3) -0.002(2) 0.004(2) -0.006(2)
O3 0.042(3) 0.057(3) 0.035(3) -0.007(2) 0.011(2) -0.019(2)
O4 0.034(3) 0.047(3) 0.048(3) -0.014(2) 0.005(2) 0.000(2)
N1 0.039(4) 0.058(4) 0.079(5) -0.026(4) 0.003(3) -0.006(3)
N2 0.049(4) 0.068(5) 0.057(4) -0.002(4) -0.009(3) 0.009(3)
N3 0.076(5) 0.095(6) 0.041(4) 0.001(4) -0.008(4) 0.012(5)
N4 0.039(4) 0.053(4) 0.085(5) -0.010(4) -0.001(3) -0.005(3)
C1 0.059(6) 0.090(8) 0.078(7) -0.010(6) 0.009(5) -0.013(5)
C2 0.042(5) 0.084(7) 0.108(8) -0.039(6) 0.026(5) -0.012(5)
C3 0.031(4) 0.060(6) 0.093(7) -0.026(5) -0.006(4) -0.001(4)
C4 0.041(5) 0.063(6) 0.095(7) -0.010(5) -0.010(5) 0.017(4)
C5 0.091(8) 0.089(8) 0.080(7) -0.002(6) -0.005(6) 0.010(6)
C6 0.063(6) 0.071(6) 0.080(6) -0.025(5) -0.014(5) 0.022(5)
C7 0.123(10) 0.117(10) 0.061(6) 0.005(6) 0.003(6) 0.043(8)
C8 0.26(2) 0.103(11) 0.080(9) 0.012(8) -0.051(11) 0.030(12)
C9 0.074(7) 0.117(10) 0.091(8) -0.005(7) -0.040(6) -0.018(7)
C10 0.082(9) 0.220(18) 0.060(7) -0.008(9) -0.035(6) 0.019(10)
C11 0.077(7) 0.070(7) 0.149(11) 0.014(7) 0.014(7) -0.019(6)
C12 0.063(6) 0.091(8) 0.112(9) -0.021(7) 0.012(6) 0.007(6)
C13 0.042(4) 0.042(4) 0.062(5) 0.005(4) 0.002(4) -0.001(3)
C14 0.096(10) 0.116(11) 0.187(16) 0.048(11) 0.007(10) 0.039(9)
C15 0.077(8) 0.096(10) 0.159(13) 0.008(9) 0.004(8) 0.000(7)
C16 0.114(12) 0.124(13) 0.202(18) -0.054(13) 0.006(11) -0.003(10)
C17 0.041(4) 0.057(5) 0.055(5) -0.006(4) 0.000(4) -0.003(4)
C18 0.032(4) 0.041(4) 0.050(4) 0.004(3) 0.006(3) -0.002(3)
C19 0.026(3) 0.039(4) 0.047(4) 0.003(3) 0.001(3) 0.006(3)
C20 0.038(4) 0.048(5) 0.048(4) 0.001(4) 0.006(3) 0.004(3)
C21 0.048(4) 0.053(5) 0.041(4) -0.004(4) 0.006(3) 0.006(4)
C22 0.037(4) 0.047(5) 0.055(5) -0.001(4) -0.005(3) 0.009(3)
C23 0.029(4) 0.038(4) 0.068(5) 0.003(4) 0.005(3) 0.001(3)
C24 0.023(3) 0.041(4) 0.047(4) 0.009(3) 0.004(3) 0.002(3)
C25 0.068(6) 0.070(6) 0.052(5) 0.005(4) 0.013(4) -0.017(5)
C26 0.064(6) 0.063(6) 0.063(5) -0.018(4) -0.007(4) -0.007(4)
C27 0.042(4) 0.049(5) 0.055(5) 0.006(4) 0.003(3) 0.000(4)
C28 0.046(5) 0.098(7) 0.043(4) 0.005(5) 0.003(4) -0.009(5)
C29 0.038(4) 0.054(5) 0.036(4) 0.007(3) 0.002(3) 0.000(3)
C30 0.036(4) 0.067(5) 0.035(4) 0.010(4) -0.003(3) -0.009(4)
C31 0.056(5) 0.064(6) 0.048(5) 0.010(4) -0.001(4) -0.014(4)
C32 0.075(7) 0.076(7) 0.057(5) 0.016(5) 0.001(5) -0.027(5)
C33 0.058(6) 0.099(8) 0.065(6) 0.009(6) 0.010(5) -0.028(6)
C34 0.041(5) 0.110(9) 0.048(5) 0.014(5) -0.001(4) 0.001(5)
C35 0.045(5) 0.073(6) 0.046(4) 0.015(4) 0.004(3) 0.000(4)
C36 0.092(7) 0.065(6) 0.053(5) 0.015(5) -0.005(5) -0.004(5)
C37 0.072(7) 0.182(14) 0.093(8) 0.022(9) 0.007(6) -0.062(9)
C38 0.052(5) 0.077(7) 0.064(5) 0.011(5) 0.012(4) 0.013(5)
C39 0.057(5) 0.061(5) 0.044(4) -0.004(4) 0.005(4) -0.020(4)
C40 0.040(4) 0.042(4) 0.042(4) -0.010(3) 0.012(3) -0.007(3)
C41 0.039(4) 0.047(4) 0.031(3) 0.001(3) 0.003(3) -0.002(3)
C42 0.057(5) 0.044(4) 0.028(4) 0.003(3) -0.004(3) -0.003(4)
C43 0.092(7) 0.044(5) 0.033(4) 0.007(3) 0.000(4) -0.020(5)
C44 0.047(5) 0.088(7) 0.042(4) 0.014(4) 0.001(4) -0.026(5)
C45 0.041(5) 0.091(8) 0.071(6) 0.019(5) 0.011(4) -0.006(5)
C46 0.052(5) 0.048(5) 0.068(5) 0.012(4) 0.022(4) 0.005(4)
C47 0.070(6) 0.051(5) 0.057(5) 0.004(4) 0.005(4) 0.009(4)
C48 0.084(8) 0.157(12) 0.070(7) 0.026(7) -0.005(5) -0.077(8)
C49 0.100(9) 0.059(7) 0.139(11) 0.000(6) 0.059(8) 0.024(6)
C50 0.035(4) 0.066(6) 0.109(8) -0.039(6) 0.015(5) -0.003(4)
C51 0.065(9) 0.25(2) 0.30(2) 0.18(2) 0.081(12) 0.077(11)
C52 0.106(10) 0.149(13) 0.091(9) 0.043(8) 0.022(7) 0.055(9)
C53 0.153(13) 0.114(11) 0.094(9) 0.018(8) -0.019(9) -0.004(10)
C54 0.049(5) 0.046(5) 0.067(5) -0.004(4) -0.007(4) 0.004(4)
C55 0.038(4) 0.043(4) 0.044(4) -0.001(3) 0.002(3) 0.000(3)
C56 0.034(4) 0.049(4) 0.042(4) -0.010(3) -0.001(3) 0.004(3)
C57 0.043(4) 0.049(5) 0.049(4) -0.011(4) 0.002(3) 0.004(4)
C58 0.043(4) 0.060(5) 0.063(5) -0.018(4) 0.003(4) -0.009(4)
C59 0.049(5) 0.079(6) 0.062(5) -0.032(5) 0.011(4) -0.003(5)
C60 0.044(5) 0.088(7) 0.054(5) -0.024(5) 0.011(4) 0.000(5)
C61 0.043(4) 0.066(6) 0.055(5) -0.015(4) 0.012(4) 0.002(4)
C62 0.059(5) 0.060(5) 0.056(5) -0.004(4) 0.005(4) -0.010(4)
C63 0.070(7) 0.114(9) 0.094(8) -0.058(7) 0.021(6) -0.025(6)
C64 0.062(6) 0.082(7) 0.055(5) -0.009(5) 0.017(4) -0.011(5)

loop_
_atom_type_symbol
_atom_type_description
_atom_type_scat_dispersion_real
_atom_type_scat_dispersion_imag
_atom_type_scat_source
Mg Mg 0.0486 0.0363 'International Tables Vol C Tables 4.2.6.8 and 6.1.1.4'
Na Na 0.0362 0.0249 'International Tables Vol C Tables 4.2.6.8 and 6.1.1.4'
O O 0.0106 0.0060 'International Tables Vol C Tables 4.2.6.8 and 6.1.1.4'
N N 0.0061 0.0033 'International Tables Vol C Tables 4.2.6.8 and 6.1.1.4'
C C 0.0033 0.0016 'International Tables Vol C Tables 4.2.6.8 and 6.1.1.4'
H H 0.0000 0.0000 'International Tables Vol C Tables 4.2.6.8 and 6.1.1.4'

loop_
_geom_angle_atom_site_label_1
_geom_angle_atom_site_label_2
_geom_angle_atom_site_label_3
_geom_angle
O1 Mg1 O2 118.7(2)
O1 Mg1 O3 116.2(2)
O2 Mg1 O3 81.5(2)
O1 Mg1 C13 103.7(3)
O2 Mg1 C13 120.2(3)
O3 Mg1 C13 116.4(3)
O1 Mg1 Mg2 127.53(17)
O2 Mg1 Mg2 41.16(14)
O3 Mg1 Mg2 40.31(15)
C13 Mg1 Mg2 128.6(2)
O1 Mg1 Na1 44.83(15)
O2 Mg1 Na1 135.92(18)
O3 Mg1 Na1 141.34(17)
C13 Mg1 Na1 59.4(2)
Mg2 Mg1 Na1 171.85(12)
O4 Mg2 O3 120.3(3)
O4 Mg2 O2 111.4(2)
O3 Mg2 O2 81.2(2)
O4 Mg2 C50 101.9(3)
O3 Mg2 C50 121.2(3)
O2 Mg2 C50 120.9(3)
O4 Mg2 Mg1 124.83(17)
O3 Mg2 Mg1 40.67(14)
O2 Mg2 Mg1 40.54(14)
C50 Mg2 Mg1 132.9(3)
O4 Mg2 Na2 45.10(16)
O3 Mg2 Na2 143.68(18)
O2 Mg2 Na2 133.29(17)
C50 Mg2 Na2 56.8(2)
Mg1 Mg2 Na2 169.02(11)
O1 Na1 N2 129.2(2)
O1 Na1 N1 148.8(3)
N2 Na1 N1 75.3(3)
O1 Na1 C13 81.2(2)
N2 Na1 C13 117.2(3)
N1 Na1 C13 106.0(2)
O1 Na1 Mg1 38.62(14)
N2 Na1 Mg1 140.3(2)
N1 Na1 Mg1 136.3(2)
C13 Na1 Mg1 42.96(17)
O1 Na1 H13A 93.5
N2 Na1 H13A 121.8
N1 Na1 H13A 85.8
C13 Na1 H13A 22.5
Mg1 Na1 H13A 55.8
O4 Na2 N3 131.0(3)
O4 Na2 N4 145.5(3)
N3 Na2 N4 74.6(3)
O4 Na2 C50 82.4(2)
N3 Na2 C50 108.7(4)
N4 Na2 C50 113.9(3)
O4 Na2 Mg2 38.56(14)
N3 Na2 Mg2 131.4(2)
N4 Na2 Mg2 146.0(2)
C50 Na2 Mg2 43.8(2)
O4 Na2 H50A 94.8
N3 Na2 H50A 89.5
N4 Na2 H50A 109.9
C50 Na2 H50A 19.2
Mg2 Na2 H50A 57.6
C18 O1 Mg1 131.1(4)
C18 O1 Na1 131.4(4)
Mg1 O1 Na1 96.5(2)
C29 O2 Mg1 135.0(4)
C29 O2 Mg2 126.2(4)
Mg1 O2 Mg2 98.3(2)
C40 O3 Mg2 133.4(4)
C40 O3 Mg1 127.6(4)
Mg2 O3 Mg1 99.0(2)
C55 O4 Mg2 134.1(4)
C55 O4 Na2 128.3(4)
Mg2 O4 Na2 96.3(2)
C3 N1 C2 110.4(7)
C3 N1 C1 109.3(7)
C2 N1 C1 107.6(8)
C3 N1 Na1 107.6(5)
C2 N1 Na1 105.6(5)
C1 N1 Na1 116.3(5)
C5 N2 C6 108.8(8)
C5 N2 C4 110.5(8)
C6 N2 C4 110.4(7)
C5 N2 Na1 114.1(6)
C6 N2 Na1 109.2(5)
C4 N2 Na1 103.7(5)
C10 N3 C7 114.0(10)
C10 N3 C8 105.9(11)
C7 N3 C8 108.1(10)
C10 N3 Na2 108.5(6)
C7 N3 Na2 102.0(6)
C8 N3 Na2 118.8(7)
C12 N4 C9 112.7(9)
C12 N4 C11 108.7(9)
C9 N4 C11 110.2(9)
C12 N4 Na2 105.2(6)
C9 N4 Na2 106.6(6)
C11 N4 Na2 113.4(6)
N1 C1 H1A 109.5
N1 C1 H1B 109.5
H1A C1 H1B 109.5
N1 C1 H1C 109.5
H1A C1 H1C 109.5
H1B C1 H1C 109.5
N1 C2 H2A 109.5
N1 C2 H2B 109.5
H2A C2 H2B 109.5
N1 C2 H2C 109.5
H2A C2 H2C 109.5
H2B C2 H2C 109.5
N1 C3 C4 113.8(7)
N1 C3 H3A 108.8
C4 C3 H3A 108.8
N1 C3 H3B 108.8
C4 C3 H3B 108.8
H3A C3 H3B 107.7
N2 C4 C3 113.5(7)
N2 C4 H4A 108.9
C3 C4 H4A 108.9
N2 C4 H4B 108.9
C3 C4 H4B 108.9
H4A C4 H4B 107.7
N2 C5 H5A 109.5
N2 C5 H5B 109.5
H5A C5 H5B 109.5
N2 C5 H5C 109.5
H5A C5 H5C 109.5
H5B C5 H5C 109.5
N2 C6 H6A 109.5
N2 C6 H6B 109.5
H6A C6 H6B 109.5
N2 C6 H6C 109.5
H6A C6 H6C 109.5
H6B C6 H6C 109.5
N3 C7 H7A 109.5
N3 C7 H7B 109.5
H7A C7 H7B 109.5
N3 C7 H7C 109.5
H7A C7 H7C 109.5
H7B C7 H7C 109.5
N3 C8 H8A 109.5
N3 C8 H8B 109.5
H8A C8 H8B 109.5
N3 C8 H8C 109.5
H8A C8 H8C 109.5
H8B C8 H8C 109.5
N4 C9 C10 116.9(9)
N4 C9 H9A 108.1
C10 C9 H9A 108.1
N4 C9 H9B 108.1
C10 C9 H9B 108.1
H9A C9 H9B 107.3
N3 C10 C9 114.4(10)
N3 C10 H10A 108.7
C9 C10 H10A 108.7
N3 C10 H10B 108.7
C9 C10 H10B 108.7
H10A C10 H10B 107.6
N4 C11 H11A 109.5
N4 C11 H11B 109.5
H11A C11 H11B 109.5
N4 C11 H11C 109.5
H11A C11 H11C 109.5
H11B C11 H11C 109.5
N4 C12 H12A 109.5
N4 C12 H12B 109.5
H12A C12 H12B 109.5
N4 C12 H12C 109.5
H12A C12 H12C 109.5
H12B C12 H12C 109.5
C14 C13 Mg1 120.0(7)
C14 C13 Na1 96.2(8)
Mg1 C13 Na1 77.7(2)
C14 C13 H13A 123.7
Mg1 C13 H13A 106.9
Na1 C13 H13A 63.9
C14 C13 H13B 78.3
Mg1 C13 H13B 110.7
Na1 C13 H13B 171.4
H13A C13 H13B 113.6
C13 C14 C15 121.5(13)
C13 C14 H14A 107.0
C15 C14 H14A 107.0
C13 C14 H14B 107.0
C15 C14 H14B 107.0
H14A C14 H14B 106.7
C16 C15 C14 106.9(13)
C16 C15 H15A 110.3
C14 C15 H15A 110.3
C16 C15 H15B 110.3
C14 C15 H15B 110.3
H15A C15 H15B 108.6
C15 C16 H16A 109.5
C15 C16 H16B 109.5
H16A C16 H16B 109.5
C15 C16 H16C 109.5
H16A C16 H16C 109.5
H16B C16 H16C 109.5
C18 C17 H17A 120.0
C18 C17 H17B 120.0
H17A C17 H17B 120.0
C17 C18 O1 124.6(7)
C17 C18 C19 121.3(7)
O1 C18 C19 114.1(6)
C20 C19 C24 118.6(6)
C20 C19 C18 122.2(6)
C24 C19 C18 119.1(6)
C21 C20 C19 119.2(7)
C21 C20 C25 119.7(7)
C19 C20 C25 121.1(7)
C22 C21 C20 122.9(7)
C22 C21 H21 118.6
C20 C21 H21 118.6
C21 C22 C23 117.7(7)
C21 C22 C26 120.7(7)
C23 C22 C26 121.6(7)
C24 C23 C22 122.0(7)
C24 C23 H23 119.0
C22 C23 H23 119.0
C23 C24 C19 119.6(6)
C23 C24 C27 120.1(6)
C19 C24 C27 120.3(6)
C20 C25 H25A 109.5
C20 C25 H25B 109.5
H25A C25 H25B 109.5
C20 C25 H25C 109.5
H25A C25 H25C 109.5
H25B C25 H25C 109.5
C22 C26 H26A 109.5
C22 C26 H26B 109.5
H26A C26 H26B 109.5
C22 C26 H26C 109.5
H26A C26 H26C 109.5
H26B C26 H26C 109.5
C24 C27 H27A 109.5
C24 C27 H27B 109.5
H27A C27 H27B 109.5
C24 C27 H27C 109.5
H27A C27 H27C 109.5
H27B C27 H27C 109.5
C29 C28 H28A 120.0
C29 C28 H28B 120.0
H28A C28 H28B 120.0
C28 C29 O2 123.5(7)
C28 C29 C30 120.8(7)
O2 C29 C30 115.7(6)
C35 C30 C31 121.0(7)
C35 C30 C29 120.2(8)
C31 C30 C29 118.7(7)
C30 C31 C32 117.8(9)
C30 C31 C36 122.6(8)
C32 C31 C36 119.7(9)
C33 C32 C31 122.3(10)
C33 C32 H32 118.9
C31 C32 H32 118.9
C32 C33 C34 118.4(8)
C32 C33 C37 121.2(11)
C34 C33 C37 120.4(11)
C33 C34 C35 121.6(9)
C33 C34 H34 119.2
C35 C34 H34 119.2
C30 C35 C34 118.9(9)
C30 C35 C38 121.1(7)
C34 C35 C38 120.0(8)
C31 C36 H36A 109.5
C31 C36 H36B 109.5
H36A C36 H36B 109.5
C31 C36 H36C 109.5
H36A C36 H36C 109.5
H36B C36 H36C 109.5
C33 C37 H37A 109.5
C33 C37 H37B 109.5
H37A C37 H37B 109.5
C33 C37 H37C 109.5
H37A C37 H37C 109.5
H37B C37 H37C 109.5
C35 C38 H38A 109.5
C35 C38 H38B 109.5
H38A C38 H38B 109.5
C35 C38 H38C 109.5
H38A C38 H38C 109.5
H38B C38 H38C 109.5
C40 C39 H39A 120.0
C40 C39 H39B 120.0
H39A C39 H39B 120.0
C39 C40 O3 125.0(7)
C39 C40 C41 121.6(7)
O3 C40 C41 113.3(6)
C42 C41 C46 120.1(7)
C42 C41 C40 120.0(6)
C46 C41 C40 119.9(7)
C43 C42 C41 119.1(7)
C43 C42 C47 120.7(8)
C41 C42 C47 120.2(7)
C44 C43 C42 121.7(8)
C44 C43 H43 119.1
C42 C43 H43 119.1
C43 C44 C45 119.0(8)
C43 C44 C48 119.8(10)
C45 C44 C48 121.2(10)
C44 C45 C46 121.6(8)
C44 C45 H45 119.2
C46 C45 H45 119.2
C45 C46 C41 118.6(8)
C45 C46 C49 119.5(8)
C41 C46 C49 121.9(8)
C42 C47 H47A 109.5
C42 C47 H47B 109.5
H47A C47 H47B 109.5
C42 C47 H47C 109.5
H47A C47 H47C 109.5
H47B C47 H47C 109.5
C44 C48 H48A 109.5
C44 C48 H48B 109.5
H48A C48 H48B 109.5
C44 C48 H48C 109.5
H48A C48 H48C 109.5
H48B C48 H48C 109.5
C46 C49 H49A 109.4
C46 C49 H49B 109.5
H49A C49 H49B 109.5
C46 C49 H49C 109.5
H49A C49 H49C 109.5
H49B C49 H49C 109.5
C51 C50 Mg2 122.0(8)
C51 C50 Na2 149.0(12)
Mg2 C50 Na2 79.4(3)
C51 C50 H50A 106.9
Mg2 C50 H50A 106.8
Na2 C50 H50A 42.3
C51 C50 H50B 106.8
Mg2 C50 H50B 106.8
Na2 C50 H50B 84.9
H50A C50 H50B 106.7
C50 C51 C52 121.3(14)
C50 C51 H51A 107.0
C52 C51 H51A 107.0
C50 C51 H51B 107.0
C52 C51 H51B 107.0
H51A C51 H51B 106.7
C51 C52 C53 115.1(15)
C51 C52 H52A 108.5
C53 C52 H52A 108.5
C51 C52 H52B 108.5
C53 C52 H52B 108.5
H52A C52 H52B 107.5
C52 C53 H53A 109.5
C52 C53 H53B 109.5
H53A C53 H53B 109.5
C52 C53 H53C 109.5
H53A C53 H53C 109.5
H53B C53 H53C 109.5
C55 C54 H54A 120.0
C55 C54 H54B 120.0
H54A C54 H54B 120.0
C54 C55 O4 124.5(7)
C54 C55 C56 121.6(7)
O4 C55 C56 113.8(6)
C57 C56 C61 118.4(7)
C57 C56 C55 120.2(6)
C61 C56 C55 121.4(7)
C58 C57 C56 120.3(7)
C58 C57 C62 119.4(7)
C56 C57 C62 120.2(7)
C59 C58 C57 120.9(8)
C59 C58 H58 119.6
C57 C58 H58 119.6
C60 C59 C58 118.6(8)
C60 C59 C63 121.2(8)
C58 C59 C63 120.2(9)
C59 C60 C61 122.8(8)
C59 C60 H60 118.6
C61 C60 H60 118.6
C60 C61 C56 119.0(8)
C60 C61 C64 119.9(8)
C56 C61 C64 121.0(7)
C57 C62 H62A 109.5
C57 C62 H62B 109.5
H62A C62 H62B 109.5
C57 C62 H62C 109.5
H62A C62 H62C 109.5
H62B C62 H62C 109.5
C59 C63 H63A 109.5
C59 C63 H63B 109.5
H63A C63 H63B 109.5
C59 C63 H63C 109.5
H63A C63 H63C 109.5
H63B C63 H63C 109.5
C61 C64 H64A 109.5
C61 C64 H64B 109.5
H64A C64 H64B 109.5
C61 C64 H64C 109.5
H64A C64 H64C 109.5
H64B C64 H64C 109.5

loop_
_geom_bond_atom_site_label_1
_geom_bond_atom_site_label_2
_geom_bond_distance
Mg1 O1 1.946(5)
Mg1 O2 1.993(5)
Mg1 O3 2.002(5)
Mg1 C13 2.161(8)
Mg1 Mg2 3.035(3)
Mg1 Na1 3.097(3)
Mg2 O4 1.950(5)
Mg2 O3 1.988(5)
Mg2 O2 2.018(5)
Mg2 C50 2.190(9)
Mg2 Na2 3.110(4)
Na1 O1 2.198(5)
Na1 N2 2.452(7)
Na1 N1 2.457(7)
Na1 C13 2.729(8)
Na1 H13A 2.4556
Na2 O4 2.216(5)
Na2 N3 2.441(7)
Na2 N4 2.452(7)
Na2 C50 2.648(9)
Na2 H50A 2.0275
O1 C18 1.350(8)
O2 C29 1.347(8)
O3 C40 1.357(8)
O4 C55 1.338(8)
N1 C3 1.463(11)
N1 C2 1.465(11)
N1 C1 1.485(12)
N2 C5 1.454(13)
N2 C6 1.466(11)
N2 C4 1.479(11)
N3 C10 1.448(14)
N3 C7 1.468(13)
N3 C8 1.472(16)
N4 C12 1.445(12)
N4 C9 1.459(12)
N4 C11 1.461(12)
C1 H1A 0.9800
C1 H1B 0.9800
C1 H1C 0.9800
C2 H2A 0.9800
C2 H2B 0.9800
C2 H2C 0.9800
C3 C4 1.493(13)
C3 H3A 0.9900
C3 H3B 0.9900
C4 H4A 0.9900
C4 H4B 0.9900
C5 H5A 0.9800
C5 H5B 0.9800
C5 H5C 0.9800
C6 H6A 0.9800
C6 H6B 0.9800
C6 H6C 0.9800
C7 H7A 0.9800
C7 H7B 0.9800
C7 H7C 0.9800
C8 H8A 0.9800
C8 H8B 0.9800
C8 H8C 0.9800
C9 C10 1.463(18)
C9 H9A 0.9900
C9 H9B 0.9900
C10 H10A 0.9900
C10 H10B 0.9900
C11 H11A 0.9800
C11 H11B 0.9800
C11 H11C 0.9800
C12 H12A 0.9800
C12 H12B 0.9800
C12 H12C 0.9800
C13 C14 1.404(16)
C13 H13A 1.0466
C13 H13B 1.4480
C14 C15 1.579(16)
C14 H14A 0.9900
C14 H14B 0.9900
C15 C16 1.420(18)
C15 H15A 0.9900
C15 H15B 0.9900
C16 H16A 0.9800
C16 H16B 0.9800
C16 H16C 0.9800
C17 C18 1.330(10)
C17 H17A 0.9500
C17 H17B 0.9500
C18 C19 1.496(10)
C19 C20 1.407(10)
C19 C24 1.435(10)
C20 C21 1.390(11)
C20 C25 1.499(11)
C21 C22 1.383(11)
C21 H21 0.9500
C22 C23 1.396(11)
C22 C26 1.507(11)
C23 C24 1.380(10)
C23 H23 0.9500
C24 C27 1.503(10)
C25 H25A 0.9800
C25 H25B 0.9800
C25 H25C 0.9800
C26 H26A 0.9800
C26 H26B 0.9800
C26 H26C 0.9800
C27 H27A 0.9800
C27 H27B 0.9800
C27 H27C 0.9800
C28 C29 1.321(11)
C28 H28A 0.9500
C28 H28B 0.9500
C29 C30 1.507(10)
C30 C35 1.398(11)
C30 C31 1.404(12)
C31 C32 1.416(12)
C31 C36 1.476(13)
C32 C33 1.381(14)
C32 H32 0.9500
C33 C34 1.395(14)
C33 C37 1.533(13)
C34 C35 1.403(12)
C34 H34 0.9500
C35 C38 1.512(12)
C36 H36A 0.9800
C36 H36B 0.9800
C36 H36C 0.9800
C37 H37A 0.9800
C37 H37B 0.9800
C37 H37C 0.9800
C38 H38A 0.9800
C38 H38B 0.9800
C38 H38C 0.9800
C39 C40 1.299(10)
C39 H39A 0.9500
C39 H39B 0.9500
C40 C41 1.506(10)
C41 C42 1.394(10)
C41 C46 1.401(10)
C42 C43 1.388(11)
C42 C47 1.497(11)
C43 C44 1.369(13)
C43 H43 0.9500
C44 C45 1.376(14)
C44 C48 1.521(11)
C45 C46 1.394(12)
C45 H45 0.9500
C46 C49 1.526(13)
C47 H47A 0.9800
C47 H47B 0.9800
C47 H47C 0.9800
C48 H48A 0.9800
C48 H48B 0.9800
C48 H48C 0.9800
C49 H49A 0.9800
C49 H49B 0.9800
C49 H49C 0.9800
C50 C51 1.42(2)
C50 H50A 0.9900
C50 H50B 0.9900
C51 C52 1.446(18)
C51 H51A 0.9900
C51 H51B 0.9900
C52 C53 1.466(16)
C52 H52A 0.9900
C52 H52B 0.9900
C53 H53A 0.9800
C53 H53B 0.9800
C53 H53C 0.9800
C54 C55 1.317(10)
C54 H54A 0.9500
C54 H54B 0.9500
C55 C56 1.490(10)
C56 C57 1.415(11)
C56 C61 1.417(10)
C57 C58 1.402(10)
C57 C62 1.512(11)
C58 C59 1.388(12)
C58 H58 0.9500
C59 C60 1.376(12)
C59 C63 1.513(12)
C60 C61 1.394(11)
C60 H60 0.9500
C61 C64 1.495(12)
C62 H62A 0.9800
C62 H62B 0.9800
C62 H62C 0.9800
C63 H63A 0.9800
C63 H63B 0.9800
C63 H63C 0.9800
C64 H64A 0.9800
C64 H64B 0.9800
C64 H64C 0.9800

loop_
_geom_torsion_atom_site_label_1
_geom_torsion_atom_site_label_2
_geom_torsion_atom_site_label_3
_geom_torsion_atom_site_label_4
_geom_torsion
O1 Mg1 Mg2 O4 174.9(3)
O2 Mg1 Mg2 O4 82.6(3)
O3 Mg1 Mg2 O4 -97.7(3)
C13 Mg1 Mg2 O4 -11.2(4)
Na1 Mg1 Mg2 O4 155.8(7)
O1 Mg1 Mg2 O3 -87.4(3)
O2 Mg1 Mg2 O3 -179.7(4)
C13 Mg1 Mg2 O3 86.5(4)
Na1 Mg1 Mg2 O3 -106.5(8)
O1 Mg1 Mg2 O2 92.3(3)
O3 Mg1 Mg2 O2 179.7(4)
C13 Mg1 Mg2 O2 -93.8(4)
Na1 Mg1 Mg2 O2 73.2(8)
O1 Mg1 Mg2 C50 2.8(5)
O2 Mg1 Mg2 C50 -89.5(5)
O3 Mg1 Mg2 C50 90.2(5)
C13 Mg1 Mg2 C50 176.7(5)
Na1 Mg1 Mg2 C50 -16.3(10)
O1 Mg1 Mg2 Na2 153.1(6)
O2 Mg1 Mg2 Na2 60.8(7)
O3 Mg1 Mg2 Na2 -119.5(7)
C13 Mg1 Mg2 Na2 -33.0(8)
Na1 Mg1 Mg2 Na2 134.0(8)
O2 Mg1 Na1 O1 86.5(3)
O3 Mg1 Na1 O1 -75.2(4)
C13 Mg1 Na1 O1 -170.2(3)
Mg2 Mg1 Na1 O1 21.6(8)
O1 Mg1 Na1 N2 94.4(4)
O2 Mg1 Na1 N2 -179.1(4)
O3 Mg1 Na1 N2 19.2(5)
C13 Mg1 Na1 N2 -75.8(4)
Mg2 Mg1 Na1 N2 116.0(8)
O1 Mg1 Na1 N1 -132.3(4)
O2 Mg1 Na1 N1 -45.8(4)
O3 Mg1 Na1 N1 152.5(4)
C13 Mg1 Na1 N1 57.5(4)
Mg2 Mg1 Na1 N1 -110.7(8)
O1 Mg1 Na1 C13 170.2(3)
O2 Mg1 Na1 C13 -103.3(4)
O3 Mg1 Na1 C13 95.0(4)
Mg2 Mg1 Na1 C13 -168.3(8)
O3 Mg2 Na2 O4 -81.3(4)
O2 Mg2 Na2 O4 76.7(3)
C50 Mg2 Na2 O4 179.8(4)
Mg1 Mg2 Na2 O4 25.5(7)
O4 Mg2 Na2 N3 -107.3(4)
O3 Mg2 Na2 N3 171.4(4)
O2 Mg2 Na2 N3 -30.6(4)
C50 Mg2 Na2 N3 72.5(5)
Mg1 Mg2 Na2 N3 -81.8(7)
O4 Mg2 Na2 N4 120.3(4)
O3 Mg2 Na2 N4 39.0(5)
O2 Mg2 Na2 N4 -163.1(4)
C50 Mg2 Na2 N4 -60.0(5)
Mg1 Mg2 Na2 N4 145.7(6)
O4 Mg2 Na2 C50 -179.8(4)
O3 Mg2 Na2 C50 99.0(5)
O2 Mg2 Na2 C50 -103.1(4)
Mg1 Mg2 Na2 C50 -154.3(8)
O2 Mg1 O1 C18 62.9(6)
O3 Mg1 O1 C18 -31.7(7)
C13 Mg1 O1 C18 -160.7(6)
Mg2 Mg1 O1 C18 14.4(7)
Na1 Mg1 O1 C18 -169.4(7)
O2 Mg1 O1 Na1 -127.7(2)
O3 Mg1 O1 Na1 137.7(2)
C13 Mg1 O1 Na1 8.7(3)
Mg2 Mg1 O1 Na1 -176.23(15)
N2 Na1 O1 C18 44.6(7)
N1 Na1 O1 C18 -90.9(7)
C13 Na1 O1 C18 162.6(6)
Mg1 Na1 O1 C18 169.4(7)
N2 Na1 O1 Mg1 -124.8(3)
N1 Na1 O1 Mg1 99.7(5)
C13 Na1 O1 Mg1 -6.8(2)
O1 Mg1 O2 C29 72.9(7)
O3 Mg1 O2 C29 -171.9(7)
C13 Mg1 O2 C29 -56.2(7)
Mg2 Mg1 O2 C29 -171.7(8)
Na1 Mg1 O2 C29 19.6(8)
O1 Mg1 O2 Mg2 -115.4(2)
O3 Mg1 O2 Mg2 -0.2(2)
C13 Mg1 O2 Mg2 115.5(3)
Na1 Mg1 O2 Mg2 -168.75(17)
O4 Mg2 O2 C29 53.7(6)
O3 Mg2 O2 C29 172.9(6)
C50 Mg2 O2 C29 -65.8(7)
Mg1 Mg2 O2 C29 172.7(7)
Na2 Mg2 O2 C29 5.9(7)
O4 Mg2 O2 Mg1 -119.0(2)
O3 Mg2 O2 Mg1 0.2(2)
C50 Mg2 O2 Mg1 121.4(3)
Na2 Mg2 O2 Mg1 -166.80(17)
O4 Mg2 O3 C40 -71.3(7)
O2 Mg2 O3 C40 179.0(7)
C50 Mg2 O3 C40 58.1(8)
Mg1 Mg2 O3 C40 179.2(8)
Na2 Mg2 O3 C40 -17.1(8)
O4 Mg2 O3 Mg1 109.5(3)
O2 Mg2 O3 Mg1 -0.2(2)
C50 Mg2 O3 Mg1 -121.1(4)
Na2 Mg2 O3 Mg1 163.8(2)
O1 Mg1 O3 C40 -61.2(6)
O2 Mg1 O3 C40 -179.1(6)
C13 Mg1 O3 C40 61.3(6)
Mg2 Mg1 O3 C40 -179.3(7)
Na1 Mg1 O3 C40 -11.8(7)
O1 Mg1 O3 Mg2 118.0(2)
O2 Mg1 O3 Mg2 0.2(2)
C13 Mg1 O3 Mg2 -119.4(3)
Na1 Mg1 O3 Mg2 167.43(19)
O3 Mg2 O4 C55 -55.4(7)
O2 Mg2 O4 C55 36.8(7)
C50 Mg2 O4 C55 167.1(7)
Mg1 Mg2 O4 C55 -7.0(7)
Na2 Mg2 O4 C55 167.3(7)
O3 Mg2 O4 Na2 137.3(2)
O2 Mg2 O4 Na2 -130.5(2)
C50 Mg2 O4 Na2 -0.2(4)
Mg1 Mg2 O4 Na2 -174.28(15)
N3 Na2 O4 C55 -60.0(7)
N4 Na2 O4 C55 70.1(7)
C50 Na2 O4 C55 -168.2(6)
Mg2 Na2 O4 C55 -168.4(7)
N3 Na2 O4 Mg2 108.3(4)
N4 Na2 O4 Mg2 -121.6(4)
C50 Na2 O4 Mg2 0.2(3)
O1 Na1 N1 C3 140.2(6)
N2 Na1 N1 C3 -5.6(5)
C13 Na1 N1 C3 -120.2(5)
Mg1 Na1 N1 C3 -156.9(5)
O1 Na1 N1 C2 -101.9(7)
N2 Na1 N1 C2 112.3(7)
C13 Na1 N1 C2 -2.3(7)
Mg1 Na1 N1 C2 -39.0(8)
O1 Na1 N1 C1 17.3(8)
N2 Na1 N1 C1 -128.5(6)
C13 Na1 N1 C1 116.9(6)
Mg1 Na1 N1 C1 80.2(6)
O1 Na1 N2 C5 60.0(7)
N1 Na1 N2 C5 -142.1(7)
C13 Na1 N2 C5 -41.4(7)
Mg1 Na1 N2 C5 6.6(8)
O1 Na1 N2 C6 -62.0(7)
N1 Na1 N2 C6 96.0(6)
C13 Na1 N2 C6 -163.3(6)
Mg1 Na1 N2 C6 -115.4(6)
O1 Na1 N2 C4 -179.7(5)
N1 Na1 N2 C4 -21.8(5)
C13 Na1 N2 C4 78.9(6)
Mg1 Na1 N2 C4 126.9(5)
O4 Na2 N3 C10 165.9(8)
N4 Na2 N3 C10 12.6(9)
C50 Na2 N3 C10 -97.9(9)
Mg2 Na2 N3 C10 -142.1(8)
O4 Na2 N3 C7 45.3(8)
N4 Na2 N3 C7 -108.0(7)
C50 Na2 N3 C7 141.5(7)
Mg2 Na2 N3 C7 97.3(7)
O4 Na2 N3 C8 -73.3(10)
N4 Na2 N3 C8 133.4(10)
C50 Na2 N3 C8 22.9(10)
Mg2 Na2 N3 C8 -21.3(11)
O4 Na2 N4 C12 108.5(7)
N3 Na2 N4 C12 -108.2(7)
C50 Na2 N4 C12 -4.2(8)
Mg2 Na2 N4 C12 36.7(8)
O4 Na2 N4 C9 -131.5(7)
N3 Na2 N4 C9 11.7(7)
C50 Na2 N4 C9 115.7(7)
Mg2 Na2 N4 C9 156.6(6)
O4 Na2 N4 C11 -10.1(9)
N3 Na2 N4 C11 133.1(8)
C50 Na2 N4 C11 -122.9(8)
Mg2 Na2 N4 C11 -81.9(8)
C2 N1 C3 C4 -80.8(9)
C1 N1 C3 C4 161.1(7)
Na1 N1 C3 C4 34.0(8)
C5 N2 C4 C3 172.0(8)
C6 N2 C4 C3 -67.6(10)
Na1 N2 C4 C3 49.3(8)
N1 C3 C4 N2 -60.8(10)
C12 N4 C9 C10 77.8(13)
C11 N4 C9 C10 -160.6(11)
Na2 N4 C9 C10 -37.1(13)
C7 N3 C10 C9 76.0(12)
C8 N3 C10 C9 -165.4(11)
Na2 N3 C10 C9 -36.9(13)
N4 C9 C10 N3 53.5(16)
O1 Mg1 C13 C14 83.0(10)
O2 Mg1 C13 C14 -141.5(10)
O3 Mg1 C13 C14 -45.9(10)
Mg2 Mg1 C13 C14 -92.0(10)
Na1 Mg1 C13 C14 90.1(10)
O1 Mg1 C13 Na1 -7.1(3)
O2 Mg1 C13 Na1 128.4(2)
O3 Mg1 C13 Na1 -136.0(2)
Mg2 Mg1 C13 Na1 177.88(15)
O1 Na1 C13 C14 -113.2(7)
N2 Na1 C13 C14 16.5(7)
N1 Na1 C13 C14 97.9(7)
Mg1 Na1 C13 C14 -119.4(7)
O1 Na1 C13 Mg1 6.2(2)
N2 Na1 C13 Mg1 135.9(3)
N1 Na1 C13 Mg1 -142.7(3)
Mg1 C13 C14 C15 168.2(10)
Na1 C13 C14 C15 -112.5(13)
C13 C14 C15 C16 -66.9(19)
Mg1 O1 C18 C17 -17.0(11)
Na1 O1 C18 C17 177.1(6)
Mg1 O1 C18 C19 161.1(5)
Na1 O1 C18 C19 -4.8(9)
C17 C18 C19 C20 67.1(10)
O1 C18 C19 C20 -111.0(7)
C17 C18 C19 C24 -109.6(8)
O1 C18 C19 C24 72.2(8)
C24 C19 C20 C21 -0.4(10)
C18 C19 C20 C21 -177.2(7)
C24 C19 C20 C25 -179.8(7)
C18 C19 C20 C25 3.4(11)
C19 C20 C21 C22 1.1(11)
C25 C20 C21 C22 -179.5(7)
C20 C21 C22 C23 -1.8(11)
C20 C21 C22 C26 178.1(7)
C21 C22 C23 C24 1.8(11)
C26 C22 C23 C24 -178.0(7)
C22 C23 C24 C19 -1.3(10)
C22 C23 C24 C27 179.6(7)
C20 C19 C24 C23 0.5(10)
C18 C19 C24 C23 177.4(6)
C20 C19 C24 C27 179.6(6)
C18 C19 C24 C27 -3.5(9)
Mg1 O2 C29 C28 175.1(7)
Mg2 O2 C29 C28 5.3(11)
Mg1 O2 C29 C30 -4.6(10)
Mg2 O2 C29 C30 -174.4(5)
C28 C29 C30 C35 -88.0(10)
O2 C29 C30 C35 91.7(8)
C28 C29 C30 C31 89.0(10)
O2 C29 C30 C31 -91.3(8)
C35 C30 C31 C32 0.6(11)
C29 C30 C31 C32 -176.4(7)
C35 C30 C31 C36 -178.9(7)
C29 C30 C31 C36 4.1(11)
C30 C31 C32 C33 2.0(13)
C36 C31 C32 C33 -178.4(8)
C31 C32 C33 C34 -4.0(14)
C31 C32 C33 C37 175.0(9)
C32 C33 C34 C35 3.3(14)
C37 C33 C34 C35 -175.6(9)
C31 C30 C35 C34 -1.2(11)
C29 C30 C35 C34 175.8(7)
C31 C30 C35 C38 179.3(7)
C29 C30 C35 C38 -3.7(11)
C33 C34 C35 C30 -0.8(12)
C33 C34 C35 C38 178.6(8)
Mg2 O3 C40 C39 -169.3(6)
Mg1 O3 C40 C39 9.7(11)
Mg2 O3 C40 C41 8.7(10)
Mg1 O3 C40 C41 -172.3(5)
C39 C40 C41 C42 -95.7(9)
O3 C40 C41 C42 86.3(8)
C39 C40 C41 C46 84.4(10)
O3 C40 C41 C46 -93.6(8)
C46 C41 C42 C43 1.0(10)
C40 C41 C42 C43 -178.8(6)
C46 C41 C42 C47 -179.0(7)
C40 C41 C42 C47 1.1(10)
C41 C42 C43 C44 -0.2(11)
C47 C42 C43 C44 179.8(7)
C42 C43 C44 C45 -1.0(12)
C42 C43 C44 C48 -178.5(7)
C43 C44 C45 C46 1.5(13)
C48 C44 C45 C46 178.9(8)
C44 C45 C46 C41 -0.8(13)
C44 C45 C46 C49 -177.6(9)
C42 C41 C46 C45 -0.5(12)
C40 C41 C46 C45 179.3(7)
C42 C41 C46 C49 176.3(8)
C40 C41 C46 C49 -3.9(12)
O4 Mg2 C50 C51 -155.5(12)
O3 Mg2 C50 C51 67.5(14)
O2 Mg2 C50 C51 -31.3(14)
Mg1 Mg2 C50 C51 17.9(15)
Na2 Mg2 C50 C51 -155.6(14)
O4 Mg2 C50 Na2 0.2(3)
O3 Mg2 C50 Na2 -136.8(3)
O2 Mg2 C50 Na2 124.3(2)
Mg1 Mg2 C50 Na2 173.53(18)
O4 Na2 C50 C51 137.1(15)
N3 Na2 C50 C51 6.3(15)
N4 Na2 C50 C51 -74.7(15)
Mg2 Na2 C50 C51 137.2(16)
O4 Na2 C50 Mg2 -0.1(3)
N3 Na2 C50 Mg2 -130.9(3)
N4 Na2 C50 Mg2 148.0(3)
Mg2 C50 C51 C52 48(2)
Na2 C50 C51 C52 -80(2)
C50 C51 C52 C53 91.4(19)
Mg2 O4 C55 C54 15.8(12)
Na2 O4 C55 C54 179.6(6)
Mg2 O4 C55 C56 -165.0(5)
Na2 O4 C55 C56 -1.2(9)
C54 C55 C56 C57 107.7(9)
O4 C55 C56 C57 -71.5(9)
C54 C55 C56 C61 -72.2(11)
O4 C55 C56 C61 108.6(8)
C61 C56 C57 C58 -1.6(11)
C55 C56 C57 C58 178.4(7)
C61 C56 C57 C62 175.8(7)
C55 C56 C57 C62 -4.2(11)
C56 C57 C58 C59 0.3(12)
C62 C57 C58 C59 -177.2(8)
C57 C58 C59 C60 1.3(14)
C57 C58 C59 C63 -178.4(9)
C58 C59 C60 C61 -1.5(14)
C63 C59 C60 C61 178.1(9)
C59 C60 C61 C56 0.2(14)
C59 C60 C61 C64 -177.2(9)
C57 C56 C61 C60 1.4(12)
C55 C56 C61 C60 -178.6(7)
C57 C56 C61 C64 178.7(8)
C55 C56 C61 C64 -1.4(12)
